data_7100064
loop_
_publ_author_name
'Bing Gong.'
'Yu An.'
'Wen Feng.'
'Oksana Gerlitz'
'Lan He.'
'Kazuhiro Yamato'
'Lihua Yuan.'
'Chong Zheng.'

_publ_section_title
;
Macrocyclic aromatic tetrasulfonamides with a stable
cone conformation
;
_journal_name_full 'Chemical Communications'
_journal_paper_doi 10.1039/b503921e
_journal_year 2005
_chemical_formula_sum 'C49 H73 N7 O19 S4'
_chemical_formula_weight 1192.38
_space_group_IT_number 5
_symmetry_cell_setting monoclinic
_symmetry_space_group_name_Hall 'C 2y'
_symmetry_space_group_name_H-M 'C 1 2 1'
_cell_angle_alpha 90.00
_cell_angle_beta 95.263(2)
_cell_angle_gamma 90.00
_cell_formula_units_Z 4
_cell_length_a 32.684(3)
_cell_length_b 20.741(2)
_cell_length_c 8.9393(9)
_cell_measurement_temperature 293(2)
_cell_volume 6034.4(10)
_diffrn_ambient_temperature 293(2)
_exptl_crystal_density_diffrn 1.312
_cod_original_sg_symbol_H-M 'C 2'
_cod_database_code 7100064

loop_
_symmetry_equiv_pos_as_xyz
'x, y, z'
'-x, y, -z'
'x+1/2, y+1/2, z'
'-x+1/2, y+1/2, -z'

loop_
_atom_site_label
_atom_site_type_symbol
_atom_site_fract_x
_atom_site_fract_y
_atom_site_fract_z
_atom_site_U_iso_or_equiv
_atom_site_adp_type
_atom_site_occupancy
_atom_site_symmetry_multiplicity
_atom_site_calc_flag
_atom_site_refinement_flags
_atom_site_disorder_assembly
_atom_site_disorder_group
S1 S 0.85188(7) -0.01082(11) 0.1519(2) 0.0461(5) Uani 1 1 d . . .
S2 S 0.85144(7) 0.25157(10) 0.1553(3) 0.0539(6) Uani 1 1 d . . .
S3 S 0.66962(6) 0.25337(10) 0.2574(2) 0.0383(5) Uani 1 1 d . . .
S4 S 0.67275(7) -0.00916(10) 0.2583(2) 0.0447(5) Uani 1 1 d . . .
N1 N 0.8269(2) -0.0559(3) 0.0238(9) 0.0504(19) Uani 1 1 d . . .
H1 H 0.8400 -0.0853 -0.0197 0.024(17) Uiso 1 1 calc R . .
N2 N 0.8254(2) 0.3012(4) 0.0372(8) 0.0462(18) Uani 1 1 d . . .
H2 H 0.8377 0.3350 0.0083 0.6(3) Uiso 1 1 calc R . .
N3 N 0.6796(2) 0.3027(3) 0.1164(7) 0.0343(15) Uani 1 1 d . . .
H3 H 0.6654 0.3375 0.1023 0.40(13) Uiso 1 1 calc R . .
N4 N 0.6795(2) -0.0536(3) 0.1165(8) 0.0439(17) Uani 1 1 d . . .
H4 H 0.6613 -0.0828 0.0934 0.05(3) Uiso 1 1 calc R . .
C11 C 0.8612(2) 0.0618(4) 0.0702(8) 0.0323(16) Uani 1 1 d . . .
O11 O 0.89087(19) -0.0409(3) 0.1975(8) 0.0593(18) Uani 1 1 d . . .
C12 C 0.85109(15) 0.1161(5) 0.1230(6) 0.0382(15) Uani 1 1 d . . .
H12 H 0.8373 0.1175 0.2094 0.064(18) Uiso 1 1 calc R . .
O12 O 0.8271(2) 0.0056(4) 0.2713(7) 0.0620(19) Uani 1 1 d . . .
C13 C 0.8612(3) 0.1769(5) 0.0479(11) 0.053(2) Uani 1 1 d . . .
C14 C 0.88057(19) 0.1760(4) -0.0741(9) 0.038(2) Uani 1 1 d . . .
C15 C 0.88861(18) 0.1193(5) -0.1412(6) 0.0531(18) Uani 1 1 d . . .
H15 H 0.8997 0.1196 -0.2334 0.025(12) Uiso 1 1 calc R . .
C16 C 0.8803(3) 0.0604(4) -0.0733(11) 0.057(3) Uani 1 1 d . . .
C21 C 0.7832(2) 0.2913(3) -0.0201(9) 0.0288(16) Uani 1 1 d . . .
C31 C 0.6481(2) 0.1794(3) 0.1855(8) 0.0358(18) Uani 1 1 d . . .
O21 O 0.8896(2) 0.2832(4) 0.1784(9) 0.075(2) Uani 1 1 d . . .
O22 O 0.8248(2) 0.2382(3) 0.2694(7) 0.0586(18) Uani 1 1 d . . .
C22 C 0.7517(3) 0.2951(4) 0.0804(9) 0.051(2) Uani 1 1 d . . .
H22 H 0.7581 0.3013 0.1830 0.004(12) Uiso 1 1 calc R . .
C23 C 0.7111(3) 0.2891(4) 0.0182(12) 0.058(2) Uani 1 1 d . . .
C24 C 0.6995(4) 0.2862(4) -0.1409(9) 0.064(3) Uani 1 1 d . . .
C25 C 0.7302(2) 0.2868(3) -0.2318(10) 0.0358(18) Uani 1 1 d . . .
H25 H 0.7242 0.2851 -0.3355 0.10(4) Uiso 1 1 calc R . .
C26 C 0.7702(2) 0.2899(3) -0.1718(10) 0.0408(19) Uani 1 1 d . . .
O31 O 0.63892(14) 0.2821(3) 0.3317(6) 0.0363(12) Uani 1 1 d . . .
C32 C 0.6676(2) 0.1250(5) 0.2311(5) 0.051(2) Uani 1 1 d . . .
H32 H 0.6912 0.1277 0.2971 0.015(11) Uiso 1 1 calc R . .
O32 O 0.70893(17) 0.2400(3) 0.3408(6) 0.0468(15) Uani 1 1 d . . .
C33 C 0.6534(2) 0.0644(5) 0.1823(8) 0.048(2) Uani 1 1 d . . .
C34 C 0.6152(4) 0.0604(5) 0.0873(11) 0.080(3) Uani 1 1 d . . .
C35 C 0.59756(17) 0.1252(5) 0.0338(6) 0.0413(14) Uani 1 1 d . . .
H35 H 0.5742 0.1270 -0.0341 0.029(12) Uiso 1 1 calc R . .
C36 C 0.61489(14) 0.1770(3) 0.0824(7) 0.0146(12) Uani 1 1 d . . .
C41 C 0.7131(2) -0.0491(3) 0.0245(6) 0.0236(15) Uani 1 1 d . . .
O41 O 0.6402(2) -0.0443(3) 0.3298(7) 0.073(2) Uani 1 1 d . . .
C42 C 0.7539(2) -0.0493(3) 0.0742(8) 0.0298(16) Uani 1 1 d . . .
H42 H 0.7611 -0.0503 0.1773 0.21(7) Uiso 1 1 calc R . .
O42 O 0.71000(18) 0.0055(3) 0.3387(6) 0.0577(18) Uani 1 1 d . . .
C43 C 0.7845(3) -0.0481(5) -0.0176(10) 0.054(2) Uani 1 1 d . . .
C44 C 0.7751(3) -0.0429(4) -0.1777(7) 0.0396(19) Uani 1 1 d . . .
C45 C 0.7339(3) -0.0416(5) -0.2298(8) 0.054(3) Uani 1 1 d . . .
H45 H 0.7264 -0.0385 -0.3324 0.07(3) Uiso 1 1 calc R . .
C46 C 0.70256(17) -0.0448(4) -0.1265(9) 0.0288(16) Uani 1 1 d . . .
O141 O 0.8889(3) 0.2396(4) -0.1276(8) 0.076(2) Uani 1 1 d . . .
C142 C 0.9047(3) 0.2482(5) -0.2609(10) 0.059(2) Uani 1 1 d . . .
H14A H 0.8849 0.2340 -0.3416 0.10(4) Uiso 1 1 calc R . .
H14B H 0.9293 0.2223 -0.2637 0.07(3) Uiso 1 1 calc R . .
C143 C 0.9148(4) 0.3167(5) -0.2835(12) 0.069(3) Uani 1 1 d . . .
H14C H 0.9349 0.3304 -0.2031 0.08(4) Uiso 1 1 calc R . .
H14D H 0.8902 0.3425 -0.2780 0.19(8) Uiso 1 1 calc R . .
C144 C 0.9324(4) 0.3293(6) -0.4376(13) 0.079(4) Uani 1 1 d . . .
H14E H 0.9381 0.3744 -0.4473 0.27(11) Uiso 1 1 calc R . .
H14F H 0.9126 0.3161 -0.5177 0.19(8) Uiso 1 1 calc R . .
H14G H 0.9573 0.3051 -0.4423 0.15(6) Uiso 1 1 calc R . .
O161 O 0.89077(18) 0.0065(2) -0.1226(7) 0.0440(14) Uani 1 1 d . . .
C162 C 0.9062(3) 0.0025(5) -0.2761(12) 0.062(3) Uani 1 1 d . . .
H16A H 0.9305 0.0288 -0.2815 0.015(14) Uiso 1 1 calc R . .
H16B H 0.8853 0.0163 -0.3533 0.021(17) Uiso 1 1 calc R . .
C163 C 0.9163(4) -0.0701(6) -0.2939(17) 0.085(4) Uani 1 1 d . . .
H16C H 0.9348 -0.0836 -0.2086 0.16(8) Uiso 1 1 calc R . .
H16D H 0.8912 -0.0948 -0.2924 0.09(4) Uiso 1 1 calc R . .
C164 C 0.9343(6) -0.0842(9) -0.4257(19) 0.139(7) Uani 1 1 d . . .
H16E H 0.9397 -0.1296 -0.4301 0.08(3) Uiso 1 1 calc R . .
H16F H 0.9597 -0.0609 -0.4268 1.6(10) Uiso 1 1 calc R . .
H16G H 0.9160 -0.0718 -0.5109 0.05(2) Uiso 1 1 calc R . .
O241 O 0.65996(12) 0.2866(3) -0.1762(6) 0.0463(15) Uani 1 1 d . . .
C242 C 0.6496(4) 0.2907(6) -0.3316(9) 0.075(3) Uani 1 1 d . . .
H24A H 0.6202 0.2902 -0.3518 0.017(16) Uiso 1 1 calc R . .
H24B H 0.6611 0.2546 -0.3804 0.12(5) Uiso 1 1 calc R . .
H24C H 0.6603 0.3300 -0.3690 0.03(2) Uiso 1 1 calc R . .
O261 O 0.80419(19) 0.2846(4) -0.2595(7) 0.0534(16) Uani 1 1 d . . .
C262 C 0.7972(5) 0.3008(10) -0.4144(13) 0.108(5) Uani 1 1 d . . .
H26A H 0.8227 0.2997 -0.4593 0.09(4) Uiso 1 1 calc R . .
H26B H 0.7856 0.3433 -0.4243 0.20(9) Uiso 1 1 calc R . .
H26C H 0.7785 0.2703 -0.4640 0.20(8) Uiso 1 1 calc R . .
O341 O 0.5998(2) 0.0035(3) 0.0404(7) 0.0554(16) Uani 1 1 d . . .
C342 C 0.5649(3) -0.0006(4) -0.0686(10) 0.051(2) Uani 1 1 d . . .
H34A H 0.5703 0.0229 -0.1585 0.07(3) Uiso 1 1 calc R . .
H34B H 0.5411 0.0185 -0.0286 0.004(13) Uiso 1 1 calc R . .
C343 C 0.5565(3) -0.0697(4) -0.1066(13) 0.063(3) Uani 1 1 d . . .
H34C H 0.5822 -0.0901 -0.1252 0.06(3) Uiso 1 1 calc R . .
H34D H 0.5467 -0.0906 -0.0195 0.09(4) Uiso 1 1 calc R . .
C344 C 0.5273(6) -0.0818(8) -0.234(2) 0.144(7) Uani 1 1 d . . .
H34E H 0.5232 -0.1274 -0.2450 0.010(13) Uiso 1 1 calc R . .
H34F H 0.5376 -0.0646 -0.3226 0.23(11) Uiso 1 1 calc R . .
H34G H 0.5017 -0.0615 -0.2179 0.09(5) Uiso 1 1 calc R . .
O361 O 0.59800(15) 0.2362(3) 0.0526(6) 0.0406(14) Uani 1 1 d . . .
C362 C 0.5676(2) 0.2419(5) -0.0754(12) 0.058(3) Uani 1 1 d . . .
H36A H 0.5427 0.2185 -0.0583 0.05(2) Uiso 1 1 calc R . .
H36B H 0.5782 0.2257 -0.1660 0.08(3) Uiso 1 1 calc R . .
C363 C 0.5595(3) 0.3152(6) -0.0863(11) 0.068(3) Uani 1 1 d . . .
H36C H 0.5844 0.3378 -0.1066 0.09(4) Uiso 1 1 calc R . .
H36D H 0.5506 0.3312 0.0075 0.04(2) Uiso 1 1 calc R . .
C364 C 0.5244(4) 0.3266(5) -0.2197(14) 0.070(3) Uani 1 1 d . . .
H36E H 0.5188 0.3719 -0.2295 0.31(12) Uiso 1 1 calc R . .
H36F H 0.4999 0.3043 -0.1981 0.11(5) Uiso 1 1 calc R . .
H36G H 0.5335 0.3106 -0.3118 0.10(4) Uiso 1 1 calc R . .
O441 O 0.8055(2) -0.0464(4) -0.2641(7) 0.0601(18) Uani 1 1 d . . .
C442 C 0.7961(3) -0.0600(6) -0.4208(10) 0.061(3) Uani 1 1 d . . .
H44A H 0.8207 -0.0566 -0.4714 0.07(3) Uiso 1 1 calc R . .
H44B H 0.7762 -0.0296 -0.4634 0.013(14) Uiso 1 1 calc R . .
H44C H 0.7853 -0.1029 -0.4327 0.08(4) Uiso 1 1 calc R . .
O461 O 0.6610(2) -0.0421(4) -0.1743(6) 0.071(2) Uani 1 1 d . . .
C462 C 0.6467(3) -0.0483(8) -0.3336(12) 0.080(4) Uani 1 1 d . . .
H46A H 0.6172 -0.0485 -0.3453 0.09(4) Uiso 1 1 calc R . .
H46B H 0.6569 -0.0878 -0.3721 0.17(7) Uiso 1 1 calc R . .
H46C H 0.6567 -0.0125 -0.3880 0.14(7) Uiso 1 1 calc R . .
C5 C 0.6900(5) 0.1187(11) -0.256(2) 0.270(14) Uani 1 1 d D . .
H5 H 0.6760 0.1127 -0.1713 2.0(12) Uiso 1 1 calc R . .
N5 N 0.7313(3) 0.1205(6) -0.2402(8) 0.102(3) Uani 1 1 d D . .
O5 O 0.6712(3) 0.1241(10) -0.3698(13) 0.198(5) Uani 1 1 d D . .
C51 C 0.7417(6) 0.1235(9) -0.0908(12) 0.158(6) Uani 1 1 d D . .
H51A H 0.7172 0.1249 -0.0392 0.41(15) Uiso 1 1 calc R . .
H51B H 0.7577 0.1616 -0.0676 0.32(12) Uiso 1 1 calc R . .
H51C H 0.7575 0.0861 -0.0592 0.05(2) Uiso 1 1 calc R . .
C52 C 0.7572(7) 0.1265(9) -0.3378(17) 0.37(2) Uani 1 1 d D . .
H52A H 0.7845 0.1201 -0.2906 0.11(3) Uiso 1 1 calc R . .
H52B H 0.7550 0.1689 -0.3808 0.29(10) Uiso 1 1 calc R . .
H52C H 0.7516 0.0949 -0.4154 0.027(16) Uiso 1 1 calc R . .
C6 C 0.5225(4) 0.1017(11) 0.2884(13) 0.148(10) Uani 1 1 d D . .
H6 H 0.5244 0.0576 0.2722 0.23(11) Uiso 1 1 calc R . .
N6 N 0.5487(2) 0.1274(6) 0.3920(7) 0.080(2) Uani 1 1 d D . .
O6 O 0.4975(3) 0.1297(10) 0.2162(10) 0.177(5) Uani 1 1 d D . .
C61 C 0.5681(7) 0.0800(12) 0.470(2) 0.42(4) Uani 1 1 d D . .
H61A H 0.5546 0.0398 0.4452 0.09(3) Uiso 1 1 calc R . .
H61B H 0.5676 0.0882 0.5757 0.09(3) Uiso 1 1 calc R . .
H61C H 0.5960 0.0778 0.4459 0.16(6) Uiso 1 1 calc R . .
C62 C 0.5595(8) 0.1847(10) 0.426(3) 0.29(2) Uani 1 1 d D . .
H62A H 0.5862 0.1842 0.4802 0.09(4) Uiso 1 1 calc R . .
H62B H 0.5401 0.2035 0.4874 0.33(14) Uiso 1 1 calc R . .
H62C H 0.5604 0.2096 0.3358 0.15(5) Uiso 1 1 calc R . .
C7 C 0.9429(4) 0.1501(9) -0.5890(14) 0.134(6) Uani 1 1 d D . .
H7 H 0.9371 0.1940 -0.5921 0.24(11) Uiso 1 1 calc R . .
N7 N 0.9607(2) 0.1246(9) -0.7047(9) 0.115(4) Uani 1 1 d D . .
O7 O 0.9340(3) 0.1207(9) -0.4832(10) 0.167(4) Uani 1 1 d D . .
C71 C 0.9778(7) 0.1789(10) -0.755(3) 0.34(3) Uani 1 1 d D . .
H71A H 0.9737 0.2138 -0.6876 0.5(2) Uiso 1 1 calc R . .
H71B H 0.9650 0.1892 -0.8533 0.001(11) Uiso 1 1 calc R . .
H71C H 1.0067 0.1721 -0.7605 0.39(17) Uiso 1 1 calc R . .
C72 C 0.9706(4) 0.0716(10) -0.768(3) 0.222(13) Uani 1 1 d D . .
H72A H 0.9998 0.0654 -0.7515 0.24(11) Uiso 1 1 calc R . .
H72B H 0.9626 0.0738 -0.8737 0.13(5) Uiso 1 1 calc R . .
H72C H 0.9568 0.0361 -0.7250 0.36(18) Uiso 1 1 calc R . .

loop_
_atom_site_aniso_label
_atom_site_aniso_U_11
_atom_site_aniso_U_22
_atom_site_aniso_U_33
_atom_site_aniso_U_23
_atom_site_aniso_U_13
_atom_site_aniso_U_12
S1 0.0486(11) 0.0525(14) 0.0368(11) 0.0063(11) 0.0008(9) -0.0017(10)
S2 0.0652(13) 0.0325(12) 0.0603(15) -0.0082(11) -0.0148(11) 0.0072(11)
S3 0.0432(10) 0.0414(12) 0.0291(10) 0.0036(9) -0.0035(8) -0.0101(9)
S4 0.0695(13) 0.0359(12) 0.0291(10) 0.0082(9) 0.0078(9) -0.0023(10)
N1 0.064(4) 0.022(4) 0.062(5) -0.006(3) -0.011(4) -0.021(3)
N2 0.059(4) 0.042(4) 0.041(4) -0.016(3) 0.022(3) -0.018(3)
N3 0.062(4) 0.018(3) 0.021(3) -0.004(2) -0.002(3) 0.008(3)
N4 0.050(4) 0.028(4) 0.055(4) -0.012(3) 0.017(3) 0.006(3)
C11 0.056(4) 0.024(4) 0.017(3) 0.003(3) 0.006(3) -0.007(3)
O11 0.061(4) 0.041(4) 0.070(4) 0.018(3) -0.024(3) -0.006(3)
C12 0.034(3) 0.035(4) 0.044(3) 0.023(4) -0.004(2) 0.011(4)
O12 0.070(4) 0.075(5) 0.043(4) 0.015(4) 0.014(3) 0.002(4)
C13 0.042(4) 0.048(5) 0.067(6) -0.009(5) -0.013(4) -0.008(4)
C14 0.015(3) 0.065(6) 0.039(4) 0.002(4) 0.024(3) -0.013(3)
C15 0.051(4) 0.059(4) 0.051(3) 0.017(5) 0.015(3) 0.050(5)
C16 0.085(6) 0.005(4) 0.076(6) -0.004(4) -0.020(5) -0.016(4)
C21 0.040(4) 0.001(3) 0.043(4) 0.004(3) -0.008(3) 0.004(3)
C31 0.064(5) 0.005(3) 0.036(4) 0.012(3) -0.009(3) 0.027(3)
O21 0.058(4) 0.083(5) 0.078(5) -0.013(4) -0.018(3) -0.010(4)
O22 0.090(5) 0.053(4) 0.034(3) 0.008(3) 0.006(3) 0.031(4)
C22 0.080(6) 0.042(5) 0.030(4) -0.023(4) -0.003(4) -0.017(4)
C23 0.066(5) 0.032(5) 0.078(7) 0.007(5) 0.020(5) -0.014(4)
C24 0.146(9) 0.031(5) 0.015(4) 0.005(3) 0.003(5) -0.014(5)
C25 0.038(4) 0.011(3) 0.057(5) 0.006(3) -0.004(3) -0.014(3)
C26 0.046(4) 0.009(3) 0.070(6) -0.003(3) 0.018(4) -0.009(3)
O31 0.025(2) 0.047(3) 0.037(3) -0.002(3) 0.001(2) 0.011(2)
C32 0.078(5) 0.050(4) 0.025(3) -0.011(4) 0.009(3) -0.073(5)
O32 0.060(3) 0.045(3) 0.036(3) 0.009(3) 0.011(2) -0.036(3)
C33 0.041(4) 0.081(6) 0.024(4) 0.013(4) 0.022(3) 0.047(4)
C34 0.151(10) 0.057(6) 0.036(5) -0.005(5) 0.030(6) 0.009(7)
C35 0.046(3) 0.046(4) 0.031(3) 0.010(5) -0.001(2) 0.012(5)
C36 0.000(2) 0.013(3) 0.030(3) 0.003(3) -0.005(2) 0.016(2)
C41 0.047(4) 0.019(3) 0.003(3) 0.009(2) -0.011(3) -0.008(3)
O41 0.132(6) 0.051(4) 0.043(3) 0.019(3) 0.040(4) 0.025(4)
C42 0.043(4) 0.014(3) 0.034(4) -0.014(3) 0.008(3) -0.011(3)
O42 0.066(4) 0.067(4) 0.033(3) 0.007(3) -0.033(3) -0.028(3)
C43 0.068(6) 0.058(6) 0.038(5) 0.013(4) 0.007(4) 0.015(5)
C44 0.060(5) 0.050(5) 0.010(3) 0.003(3) 0.011(3) -0.016(4)
C45 0.080(6) 0.082(7) 0.002(3) 0.008(4) 0.009(3) -0.013(5)
C46 0.004(2) 0.034(4) 0.047(4) 0.007(3) -0.003(3) 0.003(3)
O141 0.096(5) 0.079(5) 0.055(4) 0.017(4) 0.021(4) -0.010(4)
C142 0.085(6) 0.053(6) 0.038(4) 0.004(4) 0.005(4) -0.001(5)
C143 0.117(10) 0.036(5) 0.053(6) 0.001(5) 0.002(6) -0.009(6)
C144 0.113(10) 0.072(8) 0.055(7) 0.016(5) 0.028(7) 0.011(7)
O161 0.049(3) 0.011(3) 0.075(4) 0.001(3) 0.025(3) -0.004(2)
C162 0.051(5) 0.042(5) 0.101(8) -0.001(5) 0.047(5) -0.014(4)
C163 0.086(8) 0.075(8) 0.100(10) -0.033(7) 0.041(8) 0.004(7)
C164 0.172(15) 0.130(13) 0.112(12) -0.020(10) -0.011(10) 0.109(12)
O241 0.0074(19) 0.080(4) 0.046(3) 0.008(3) -0.026(2) -0.004(2)
C242 0.107(8) 0.101(9) 0.013(4) 0.020(5) -0.008(4) 0.010(7)
O261 0.055(3) 0.064(4) 0.040(3) -0.007(3) 0.003(3) -0.014(3)
C262 0.108(10) 0.175(17) 0.040(7) -0.001(8) 0.000(7) 0.019(11)
O341 0.077(4) 0.036(4) 0.051(4) -0.001(3) -0.006(3) -0.012(3)
C342 0.077(6) 0.038(5) 0.037(4) -0.001(4) -0.005(4) 0.007(4)
C343 0.087(7) 0.022(4) 0.074(7) -0.014(4) -0.026(5) -0.001(4)
C344 0.135(16) 0.145(14) 0.147(17) -0.077(13) -0.022(12) -0.066(13)
O361 0.029(2) 0.054(4) 0.037(3) 0.007(3) -0.003(2) -0.006(2)
C362 0.021(3) 0.076(7) 0.077(7) 0.012(6) -0.002(4) 0.028(4)
C363 0.048(5) 0.108(9) 0.048(5) -0.008(5) 0.009(4) 0.024(5)
C364 0.073(7) 0.052(6) 0.084(8) -0.002(5) 0.000(6) 0.004(5)
O441 0.071(4) 0.068(5) 0.044(3) -0.002(3) 0.022(3) -0.022(4)
C442 0.066(6) 0.079(8) 0.042(5) -0.007(5) 0.031(4) 0.024(6)
O461 0.122(6) 0.072(5) 0.023(3) 0.010(3) 0.027(3) 0.015(4)
C462 0.019(4) 0.144(12) 0.074(7) -0.002(8) -0.008(4) 0.027(6)
C5 0.30(2) 0.075(9) 0.39(3) 0.05(2) -0.22(2) -0.095(17)
N5 0.142(7) 0.061(5) 0.093(5) 0.018(7) -0.045(5) -0.060(7)
O5 0.175(8) 0.150(8) 0.245(11) -0.017(17) -0.108(8) 0.021(14)
C51 0.299(18) 0.057(6) 0.112(8) 0.023(10) -0.016(11) -0.072(14)
C52 0.81(6) 0.045(9) 0.31(2) 0.060(16) 0.40(3) 0.13(2)
C6 0.101(10) 0.25(3) 0.089(9) 0.019(12) 0.000(7) -0.027(13)
N6 0.074(4) 0.100(6) 0.065(4) -0.007(6) -0.004(3) -0.054(6)
O6 0.119(7) 0.265(14) 0.138(7) 0.031(13) -0.042(5) 0.059(12)
C61 0.52(6) 0.55(8) 0.21(2) 0.19(3) 0.20(3) 0.45(6)
C62 0.37(4) 0.27(3) 0.27(3) -0.16(3) 0.26(3) -0.18(3)
C7 0.131(12) 0.17(2) 0.102(10) 0.022(10) 0.016(9) 0.018(10)
N7 0.074(5) 0.183(11) 0.088(6) -0.069(9) 0.009(4) -0.028(9)
O7 0.222(10) 0.163(8) 0.125(7) -0.029(11) 0.065(7) -0.093(12)
C71 0.21(3) 0.21(3) 0.56(7) 0.17(4) -0.15(3) -0.13(2)
C72 0.043(7) 0.24(3) 0.37(4) -0.14(2) -0.049(13) -0.016(11)

loop_
_geom_bond_atom_site_label_1
_geom_bond_atom_site_label_2
_geom_bond_distance
_geom_bond_site_symmetry_2
_geom_bond_publ_flag
S1 O12 1.439(7) . ?
S1 O11 1.444(6) . ?
S1 N1 1.637(7) . ?
S1 C11 1.713(8) . ?
S2 O21 1.407(7) . ?
S2 O22 1.428(7) . ?
S2 N2 1.654(8) . ?
S2 C13 1.864(10) . ?
S3 O31 1.387(5) . ?
S3 O32 1.451(6) . ?
S3 N3 1.679(7) . ?
S3 C31 1.783(8) . ?
S4 O42 1.389(6) . ?
S4 O41 1.483(8) . ?
S4 N4 1.598(7) . ?
S4 C33 1.763(8) . ?
N1 C43 1.411(11) . ?
N2 C21 1.441(10) . ?
N3 C23 1.440(12) . ?
N4 C41 1.435(10) . ?
C11 C12 1.276(12) . ?
C11 C16 1.478(13) . ?
C12 C13 1.480(13) . ?
C13 C14 1.310(12) . ?
C14 C15 1.357(13) . ?
C14 O141 1.438(11) . ?
C15 C16 1.402(13) . ?
C16 O161 1.259(11) . ?
C21 C26 1.383(12) . ?
C21 C22 1.428(12) . ?
C31 C32 1.339(12) . ?
C31 C36 1.360(9) . ?
C22 C23 1.398(13) . ?
C23 C24 1.439(14) . ?
C24 O241 1.303(13) . ?
C24 C25 1.348(13) . ?
C25 C26 1.369(11) . ?
C26 O261 1.420(10) . ?
C32 C33 1.396(13) . ?
C33 C34 1.446(15) . ?
C34 O341 1.335(13) . ?
C34 C35 1.524(15) . ?
C35 C36 1.272(12) . ?
C36 O361 1.362(8) . ?
C41 C46 1.366(10) . ?
C41 C42 1.367(10) . ?
C42 C43 1.350(11) . ?
C43 C44 1.439(11) . ?
C44 O441 1.313(10) . ?
C44 C45 1.385(12) . ?
C45 C46 1.443(10) . ?
C46 O461 1.388(9) . ?
O141 C142 1.353(12) . ?
C142 C143 1.476(14) . ?
C143 C144 1.562(16) . ?
O161 C162 1.508(11) . ?
C162 C163 1.551(15) . ?
C163 C164 1.40(2) . ?
O241 C242 1.402(9) . ?
O261 C262 1.423(13) . ?
O341 C342 1.433(10) . ?
C342 C343 1.493(12) . ?
C343 C344 1.435(17) . ?
O361 C362 1.450(10) . ?
C362 C363 1.545(15) . ?
C363 C364 1.593(15) . ?
O441 C442 1.435(11) . ?
O461 C462 1.463(12) . ?
C5 O5 1.141(13) . ?
C5 N5 1.347(15) . ?
N5 C52 1.275(12) . ?
N5 C51 1.348(10) . ?
C6 O6 1.151(15) . ?
C6 N6 1.314(13) . ?
N6 C62 1.268(16) . ?
N6 C61 1.333(14) . ?
C7 O7 1.183(13) . ?
C7 N7 1.341(13) . ?
N7 C72 1.292(15) . ?
N7 C71 1.352(15) . ?

loop_
_cod_related_entry_id
_cod_related_entry_database
_cod_related_entry_code
1 ChemSpider 21150344
